data_7719605
loop_
_publ_author_name
'Archer, Emma M.'
'Vigil, Correy R.'
'Galley, Shane S.'
'Jackson, Jessica A.'
'Shafer, Jenifer C.'

_publ_section_title
;
 Unveiling the interplay: comparing solvent extraction, structure, and
 stability constants in a phenanthroline diamide system with trivalent
 lanthanides.
;
_journal_issue 43
_journal_name_full 'Dalton transactions (Cambridge, England : 2003)'
_journal_page_first 16086
_journal_page_last 16094
_journal_paper_doi 10.1039/d5dt01636c
_journal_volume 54
_journal_year 2025
_chemical_formula_moiety 'C21.987 H25.934 Dy N7 O11'
_chemical_formula_sum 'C21.99 H25.93 Dy N7 O11'
_chemical_formula_weight 726.78
_chemical_name_systematic Dy_TEtDAPhen
_space_group_crystal_system monoclinic
_space_group_IT_number 14
_space_group_name_Hall '-P 2ybc'
_space_group_name_H-M_alt 'P 1 21/c 1'
_atom_sites_solution_hydrogens mixed
_atom_sites_solution_primary dual
_audit_creation_date 2025-02-07
_audit_creation_method
;
Olex2 1.5
(compiled 2024.02.16 svn.r378c4104 for OlexSys, GUI svn.r6928)
;
_audit_update_record
;
2025-05-12 deposited with the CCDC.	2025-09-25 downloaded from the CCDC.
;
_cell_angle_alpha 90
_cell_angle_beta 96.408(2)
_cell_angle_gamma 90
_cell_formula_units_Z 4
_cell_length_a 9.5190(6)
_cell_length_b 17.4566(11)
_cell_length_c 15.9292(11)
_cell_measurement_reflns_used 9588
_cell_measurement_temperature 100
_cell_measurement_theta_max 23.322
_cell_measurement_theta_min 2.789
_cell_volume 2630.4(3)
_computing_cell_refinement 'SAINT V8.40B (?, 2016)'
_computing_data_reduction 'SAINT V8.40B (?, 2016)'
_computing_molecular_graphics 'Olex2 1.5 (Dolomanov et al., 2009)'
_computing_publication_material 'Olex2 1.5 (Dolomanov et al., 2009)'
_computing_structure_refinement 'SHELXL 2019/3 (Sheldrick, 2015)'
_computing_structure_solution 'SHELXT 2018/2 (Sheldrick, 2018)'
_diffrn_ambient_temperature 100
_diffrn_measured_fraction_theta_full 0.979
_diffrn_measured_fraction_theta_max 0.986
_diffrn_measurement_device_type 'Bruker D8 Venture'
_diffrn_radiation_type AgK\a
_diffrn_radiation_wavelength 0.56086
_diffrn_reflns_av_R_equivalents 0.0442
_diffrn_reflns_av_unetI/netI 0.0251
_diffrn_reflns_Laue_measured_fraction_full 0.979
_diffrn_reflns_Laue_measured_fraction_max 0.986
_diffrn_reflns_limit_h_max 13
_diffrn_reflns_limit_h_min -12
_diffrn_reflns_limit_k_max 24
_diffrn_reflns_limit_k_min -24
_diffrn_reflns_limit_l_max 22
_diffrn_reflns_limit_l_min -22
_diffrn_reflns_number 72328
_diffrn_reflns_point_group_measured_fraction_full 0.979
_diffrn_reflns_point_group_measured_fraction_max 0.986
_diffrn_reflns_theta_full 19.665
_diffrn_reflns_theta_max 23.351
_diffrn_reflns_theta_min 2.498
_diffrn_source_current 1.0
_diffrn_source_power 0.05
_diffrn_source_voltage 50.0
_exptl_absorpt_coefficient_mu 1.558
_exptl_absorpt_correction_T_max 0.7449
_exptl_absorpt_correction_T_min 0.6168
_exptl_absorpt_correction_type multi-scan
_exptl_absorpt_process_details
;
SADABS-2016/2 (Bruker,2016/2) was used for absorption correction.
wR2(int) was 0.0893 before and 0.0606 after correction.
The Ratio of minimum to maximum transmission is 0.8280.
The \l/2 correction factor is Not present.
;
_exptl_crystal_colour 'clear yellow'
_exptl_crystal_colour_lustre clear
_exptl_crystal_colour_primary yellow
_exptl_crystal_density_diffrn 1.835
_exptl_crystal_description block
_exptl_crystal_F_000 1443
_exptl_crystal_size_max 0.484
_exptl_crystal_size_mid 0.234
_exptl_crystal_size_min 0.21
_refine_diff_density_max 1.780
_refine_diff_density_min -0.851
_refine_diff_density_rms 0.090
_refine_ls_extinction_method none
_refine_ls_goodness_of_fit_ref 1.117
_refine_ls_hydrogen_treatment mixed
_refine_ls_matrix_type full
_refine_ls_number_parameters 392
_refine_ls_number_reflns 7681
_refine_ls_number_restraints 1
_refine_ls_restrained_S_all 1.117
_refine_ls_R_factor_all 0.0250
_refine_ls_R_factor_gt 0.0225
_refine_ls_shift/su_max 0.004
_refine_ls_shift/su_mean 0.000
_refine_ls_structure_factor_coef Fsqd
_refine_ls_weighting_details 'w=1/[\s^2^(Fo^2^)+(0.0180P)^2^+2.7621P] where P=(Fo^2^+2Fc^2^)/3'
_refine_ls_weighting_scheme calc
_refine_ls_wR_factor_gt 0.0531
_refine_ls_wR_factor_ref 0.0551
_reflns_Friedel_coverage 0.000
_reflns_number_gt 7102
_reflns_number_total 7681
_reflns_threshold_expression 'I > 2\s(I)'
_cod_data_source_file d5dt01636c8.cif
_cod_data_source_block ag_dy_tetdaphen
_cod_depositor_comments 'Adding full bibliography for 7719600--7719609.cif.'
_cod_database_code 7719605
_shelx_shelxl_version_number 2019/3
_shelx_space_group_comment
;
The symmetry employed for this shelxl refinement is uniquely defined
by the following loop, which should always be used as a source of
symmetry information in preference to the above space-group names.
They are only intended as comments.
;
_olex2_refinement_description
;
1. Fixed Uiso
 At 1.2 times of:
  All C(H) groups, All C(H,H) groups, All C(H,H,H,H) groups
 At 1.5 times of:
  All C(H,H,H) groups
2. Restrained distances
 C19-C20 \\sim C19-C0
 with sigma of 0.02
3. Others
 Sof(H19C)=Sof(H19D)=Sof(C0)=Sof(H0A)=Sof(H0B)=Sof(H0C)=1-FVAR(1)
 Sof(H19A)=Sof(H19B)=Sof(C20)=Sof(H20A)=Sof(H20B)=Sof(H20C)=FVAR(1)
 Sof(H14A)=Sof(H14B)=Sof(C15)=Sof(H15A)=Sof(H15B)=Sof(H15C)=FVAR(2)
4.a Secondary CH2 refined with riding coordinates:
 C19(H19A,H19B), C21(H21A,H21B), C14(H14A,H14B), C16(H16A,H16B)
4.b Aromatic/amide H refined with riding coordinates:
 C11(H11), C5(H5), C6(H6), C10(H10), C2(H2), C3(H3)
4.c Idealised Me refined as rotating group:
 C20(H20A,H20B,H20C), C22(H22A,H22B,H22C), C0(H0A,H0B,H0C), C15(H15A,H15B,
 H15C), C17(H17A,H17B,H17C)
;
_olex2_submission_special_instructions 'No special instructions were received'

loop_
_space_group_symop_operation_xyz
'x, y, z'
'-x, y+1/2, -z+1/2'
'-x, -y, -z'
'x, -y-1/2, z-1/2'

loop_
_atom_site_label
_atom_site_type_symbol
_atom_site_fract_x
_atom_site_fract_y
_atom_site_fract_z
_atom_site_U_iso_or_equiv
_atom_site_adp_type
_atom_site_occupancy
_atom_site_site_symmetry_order
_atom_site_calc_flag
_atom_site_refinement_flags_posn
_atom_site_refinement_flags_adp
_atom_site_refinement_flags_occupancy
_atom_site_disorder_assembly
_atom_site_disorder_group
Dy01 Dy 0.23425(2) 0.55821(2) 0.72482(2) 0.01611(3) Uani 1 1 d . . . . .
O2 O 0.36551(15) 0.44038(7) 0.74575(9) 0.0205(3) Uani 1 1 d . . . . .
O8 O 0.1201(2) 0.56729(10) 0.96674(10) 0.0356(4) Uani 1 1 d . . . . .
O6 O 0.18709(17) 0.50039(8) 0.86252(10) 0.0275(3) Uani 1 1 d . . . . .
O10 O 0.15103(14) 0.48713(8) 0.59748(8) 0.0212(3) Uani 1 1 d . . . . .
O1 O 0.03732(15) 0.63248(8) 0.67360(9) 0.0237(3) Uani 1 1 d . . . . .
O11 O -0.02426(17) 0.40621(9) 0.58628(11) 0.0322(3) Uani 1 1 d . . . . .
O4 O 0.37717(17) 0.67847(9) 0.75596(10) 0.0280(3) Uani 1 1 d . . . . .
O3 O 0.44183(16) 0.57790(9) 0.82918(10) 0.0274(3) Uani 1 1 d . . . . .
N2 N 0.25401(16) 0.64583(9) 0.59501(10) 0.0189(3) Uani 1 1 d . . . . .
O9 O 0.03642(15) 0.46652(8) 0.70478(9) 0.0233(3) Uani 1 1 d . . . . .
O7 O 0.14063(16) 0.62038(8) 0.84478(9) 0.0259(3) Uani 1 1 d . . . . .
N6 N 0.14835(18) 0.56252(10) 0.89395(11) 0.0232(3) Uani 1 1 d . . . . .
N5 N 0.47025(18) 0.64518(11) 0.80687(12) 0.0274(4) Uani 1 1 d . . . . .
C7 C 0.3692(2) 0.64242(10) 0.55288(11) 0.0189(3) Uani 1 1 d . . . . .
N4 N 0.58508(17) 0.40567(10) 0.80193(11) 0.0232(3) Uani 1 1 d . . . . .
C4 C 0.3856(2) 0.68711(10) 0.48105(12) 0.0222(3) Uani 1 1 d . . . . .
N3 N 0.45451(17) 0.54471(9) 0.64989(10) 0.0180(3) Uani 1 1 d . . . . .
O5 O 0.58173(19) 0.67627(11) 0.83283(15) 0.0479(5) Uani 1 1 d . . . . .
C11 C 0.6736(2) 0.48027(12) 0.63800(12) 0.0228(3) Uani 1 1 d . . . . .
H11 H 0.737601 0.442272 0.657480 0.027 Uiso 1 1 calc R U . . .
N7 N 0.05136(17) 0.45154(9) 0.62816(11) 0.0205(3) Uani 1 1 d . . . . .
C18 C 0.4974(2) 0.44330(10) 0.74566(12) 0.0186(3) Uani 1 1 d . . . . .
C5 C 0.5119(2) 0.67940(12) 0.44008(13) 0.0279(4) Uani 1 1 d . . . . .
H5 H 0.523001 0.709199 0.392878 0.033 Uiso 1 1 calc R U . . .
C6 C 0.6151(2) 0.62948(12) 0.46900(13) 0.0267(4) Uani 1 1 d . . . . .
H6 H 0.696483 0.625934 0.441869 0.032 Uiso 1 1 calc R U . . .
C8 C 0.47809(19) 0.58876(10) 0.58327(11) 0.0185(3) Uani 1 1 d . . . . .
C9 C 0.6003(2) 0.58206(11) 0.54098(12) 0.0218(3) Uani 1 1 d . . . . .
C10 C 0.6994(2) 0.52591(12) 0.57092(12) 0.0240(4) Uani 1 1 d . . . . .
H10 H 0.781940 0.519628 0.545511 0.029 Uiso 1 1 calc R U . . .
C2 C 0.1566(2) 0.73994(11) 0.49592(12) 0.0236(4) Uani 1 1 d . . . . .
H2 H 0.081922 0.772354 0.477459 0.028 Uiso 1 1 calc R U . . .
N1 N -0.07017(19) 0.74039(11) 0.62504(13) 0.0298(4) Uani 1 1 d . . . . .
C12 C 0.54975(19) 0.49168(10) 0.67674(11) 0.0187(3) Uani 1 1 d . . . . .
C3 C 0.2732(2) 0.73628(11) 0.45282(13) 0.0255(4) Uani 1 1 d . . . . .
H3 H 0.277961 0.766278 0.404969 0.031 Uiso 1 1 calc R U . . .
C1 C 0.1505(2) 0.69441(10) 0.56822(12) 0.0199(3) Uani 1 1 d . . . . .
C19 C 0.7397(2) 0.41570(14) 0.81778(14) 0.0285(4) Uani 1 1 d D . . . .
H19A H 0.781866 0.400605 0.767595 0.034 Uiso 0.673(8) 1 calc R U P A 1
H19B H 0.776257 0.381801 0.863319 0.034 Uiso 0.673(8) 1 calc R U P A 1
H19C H 0.759(10) 0.420(5) 0.879(6) 0.034 Uiso 0.327(8) 1 d . U P A 2
H19D H 0.761(11) 0.463(7) 0.815(7) 0.034 Uiso 0.327(8) 1 d . U P A 2
C13 C 0.0324(2) 0.68859(11) 0.62417(13) 0.0223(3) Uani 1 1 d . . . . .
C21 C 0.5226(2) 0.35874(14) 0.86556(15) 0.0325(5) Uani 1 1 d . . . . .
H21A H 0.578918 0.312851 0.877061 0.039 Uiso 1 1 calc R U . . .
H21B H 0.428000 0.343129 0.843112 0.039 Uiso 1 1 calc R U . . .
C20 C 0.7850(4) 0.4979(2) 0.8411(2) 0.0348(9) Uani 0.673(8) 1 d D . P A 1
H20A H 0.767035 0.530170 0.792218 0.052 Uiso 0.673(8) 1 calc R U P A 1
H20B H 0.884104 0.498816 0.860621 0.052 Uiso 0.673(8) 1 calc R U P A 1
H20C H 0.732237 0.516306 0.884911 0.052 Uiso 0.673(8) 1 calc R U P A 1
C22 C 0.5157(3) 0.40251(19) 0.94705(16) 0.0442(6) Uani 1 1 d . . . . .
H22A H 0.456022 0.446555 0.936343 0.066 Uiso 1 1 calc R U . . .
H22B H 0.609030 0.418741 0.968913 0.066 Uiso 1 1 calc R U . . .
H22C H 0.477738 0.369976 0.987555 0.066 Uiso 1 1 calc R U . . .
C0 C 0.8056(8) 0.3463(4) 0.7756(5) 0.037(2) Uani 0.327(8) 1 d D . P A 2
H0A H 0.790999 0.300607 0.807025 0.056 Uiso 0.327(8) 1 calc R U P A 2
H0B H 0.905094 0.354650 0.774795 0.056 Uiso 0.327(8) 1 calc R U P A 2
H0C H 0.761340 0.340618 0.718718 0.056 Uiso 0.327(8) 1 calc R U P A 2
C14 C -0.0779(3) 0.81676(13) 0.58392(17) 0.0351(5) Uani 1 1 d . . . . .
H14A H 0.015669 0.831241 0.570949 0.042 Uiso 0.987(10) 1 calc R U P B 1
H14B H -0.108103 0.854294 0.623074 0.042 Uiso 0.987(10) 1 calc R U P B 1
C16 C -0.1782(2) 0.72638(14) 0.68323(18) 0.0370(5) Uani 1 1 d . . . . .
H16A H -0.191576 0.671654 0.689326 0.044 Uiso 1 1 calc R U . . .
H16B H -0.267585 0.748420 0.659731 0.044 Uiso 1 1 calc R U . . .
C15 C -0.1779(3) 0.81825(19) 0.5043(2) 0.0521(10) Uani 0.987(10) 1 d . . P B 1
H15A H -0.146486 0.782599 0.464471 0.078 Uiso 0.987(10) 1 calc R U P B 1
H15B H -0.180310 0.868884 0.480674 0.078 Uiso 0.987(10) 1 calc R U P B 1
H15C H -0.270805 0.804226 0.516788 0.078 Uiso 0.987(10) 1 calc R U P B 1
C17 C -0.1338(3) 0.76123(16) 0.7687(2) 0.0500(7) Uani 1 1 d . . . . .
H17A H -0.118751 0.815212 0.762496 0.075 Uiso 1 1 calc R U . . .
H17B H -0.047799 0.737579 0.793152 0.075 Uiso 1 1 calc R U . . .
H17C H -0.206667 0.753079 0.804834 0.075 Uiso 1 1 calc R U . . .

loop_
_atom_site_aniso_label
_atom_site_aniso_U_11
_atom_site_aniso_U_22
_atom_site_aniso_U_33
_atom_site_aniso_U_23
_atom_site_aniso_U_13
_atom_site_aniso_U_12
Dy01 0.01506(5) 0.01787(5) 0.01545(5) -0.00077(3) 0.00194(3) -0.00061(3)
O2 0.0169(6) 0.0222(6) 0.0224(6) 0.0017(5) 0.0024(5) 0.0004(4)
O8 0.0380(9) 0.0505(10) 0.0200(7) -0.0038(6) 0.0116(6) -0.0039(7)
O6 0.0343(8) 0.0258(7) 0.0235(7) 0.0008(5) 0.0086(6) -0.0003(6)
O10 0.0203(6) 0.0240(6) 0.0196(6) -0.0014(5) 0.0034(5) -0.0013(5)
O1 0.0213(6) 0.0230(6) 0.0271(7) 0.0028(5) 0.0045(5) 0.0039(5)
O11 0.0295(8) 0.0300(8) 0.0351(8) -0.0083(6) -0.0054(6) -0.0085(6)
O4 0.0301(7) 0.0266(7) 0.0278(7) -0.0035(6) 0.0054(6) -0.0070(6)
O3 0.0249(7) 0.0336(7) 0.0232(7) -0.0051(6) 0.0003(5) -0.0005(6)
N2 0.0188(7) 0.0177(6) 0.0202(7) -0.0013(5) 0.0019(5) -0.0002(5)
O9 0.0217(6) 0.0252(6) 0.0237(7) -0.0014(5) 0.0054(5) -0.0031(5)
O7 0.0289(7) 0.0270(7) 0.0224(7) -0.0029(5) 0.0060(5) 0.0000(5)
N6 0.0193(7) 0.0331(8) 0.0174(7) -0.0026(6) 0.0039(6) -0.0043(6)
N5 0.0205(8) 0.0336(9) 0.0283(9) -0.0136(7) 0.0040(6) -0.0037(6)
C7 0.0224(8) 0.0171(7) 0.0172(8) -0.0008(6) 0.0028(6) 0.0002(6)
N4 0.0185(7) 0.0267(8) 0.0242(8) 0.0067(6) 0.0011(6) 0.0011(6)
C4 0.0293(9) 0.0180(8) 0.0199(8) -0.0003(6) 0.0049(7) -0.0001(7)
N3 0.0185(7) 0.0191(6) 0.0162(7) -0.0006(5) 0.0019(5) 0.0001(5)
O5 0.0238(8) 0.0435(10) 0.0746(14) -0.0280(10) -0.0019(8) -0.0078(7)
C11 0.0187(8) 0.0290(9) 0.0210(8) 0.0004(7) 0.0038(6) 0.0043(7)
N7 0.0178(7) 0.0198(7) 0.0233(8) -0.0006(6) -0.0005(6) 0.0014(5)
C18 0.0177(8) 0.0208(8) 0.0172(8) -0.0001(6) 0.0013(6) 0.0005(6)
C5 0.0372(11) 0.0247(9) 0.0237(9) 0.0037(7) 0.0120(8) 0.0015(8)
C6 0.0309(10) 0.0275(9) 0.0236(9) 0.0023(7) 0.0122(8) 0.0017(8)
C8 0.0200(8) 0.0196(7) 0.0163(7) -0.0006(6) 0.0033(6) -0.0002(6)
C9 0.0224(8) 0.0231(8) 0.0205(8) 0.0003(7) 0.0057(7) 0.0002(7)
C10 0.0216(9) 0.0304(9) 0.0212(8) -0.0010(7) 0.0068(7) 0.0033(7)
C2 0.0275(9) 0.0196(8) 0.0226(9) 0.0012(7) -0.0018(7) 0.0029(7)
N1 0.0233(8) 0.0273(8) 0.0395(10) 0.0059(7) 0.0057(7) 0.0062(7)
C12 0.0171(7) 0.0228(8) 0.0160(7) 0.0000(6) 0.0013(6) 0.0007(6)
C3 0.0347(10) 0.0209(8) 0.0211(9) 0.0023(7) 0.0033(7) 0.0024(7)
C1 0.0221(8) 0.0167(7) 0.0204(8) -0.0018(6) 0.0003(6) 0.0001(6)
C19 0.0171(8) 0.0385(11) 0.0297(10) 0.0100(9) 0.0014(7) 0.0036(8)
C13 0.0189(8) 0.0227(8) 0.0248(9) -0.0005(7) 0.0000(7) 0.0010(6)
C21 0.0240(9) 0.0375(11) 0.0356(11) 0.0191(9) 0.0019(8) -0.0004(8)
C20 0.0242(15) 0.049(2) 0.0294(17) 0.0027(15) -0.0025(12) -0.0108(14)
C22 0.0333(12) 0.0709(18) 0.0298(12) 0.0152(12) 0.0093(9) -0.0006(12)
C0 0.027(3) 0.040(4) 0.045(4) 0.018(3) 0.011(3) 0.014(3)
C14 0.0305(11) 0.0258(10) 0.0491(14) 0.0058(9) 0.0055(10) 0.0055(8)
C16 0.0244(10) 0.0333(11) 0.0557(15) 0.0112(10) 0.0149(10) 0.0092(8)
C15 0.0293(13) 0.0608(19) 0.065(2) 0.0284(15) -0.0019(12) 0.0068(12)
C17 0.0543(17) 0.0391(13) 0.0629(19) -0.0018(12) 0.0342(15) 0.0011(12)

loop_
_atom_type_symbol
_atom_type_description
_atom_type_scat_dispersion_real
_atom_type_scat_dispersion_imag
_atom_type_scat_source
C C 0.0013 0.0009 'International Tables Vol C Tables 4.2.6.8 and 6.1.1.4'
H H 0.0000 0.0000 'International Tables Vol C Tables 4.2.6.8 and 6.1.1.4'
Dy Dy -0.2642 2.9574 'International Tables Vol C Tables 4.2.6.8 and 6.1.1.4'
N N 0.0030 0.0020 'International Tables Vol C Tables 4.2.6.8 and 6.1.1.4'
O O 0.0058 0.0036 'International Tables Vol C Tables 4.2.6.8 and 6.1.1.4'

loop_
_geom_angle_atom_site_label_1
_geom_angle_atom_site_label_2
_geom_angle_atom_site_label_3
_geom_angle
_geom_angle_site_symmetry_1
_geom_angle_site_symmetry_3
_geom_angle_publ_flag
O2 Dy01 O6 71.05(5) . . ?
O2 Dy01 O10 78.21(5) . . ?
O2 Dy01 O4 115.05(5) . . ?
O2 Dy01 O3 70.18(5) . . ?
O2 Dy01 N2 122.04(5) . . ?
O2 Dy01 O9 80.82(5) . . ?
O2 Dy01 O7 119.88(5) . . ?
O2 Dy01 N5 91.20(5) . . ?
O2 Dy01 N3 62.80(5) . . ?
O2 Dy01 N7 78.17(5) . . ?
O6 Dy01 O4 108.02(5) . . ?
O6 Dy01 N2 166.61(5) . . ?
O6 Dy01 N5 91.25(5) . . ?
O6 Dy01 N3 127.88(5) . . ?
O6 Dy01 N7 92.93(5) . . ?
O10 Dy01 O6 116.85(5) . . ?
O10 Dy01 O4 134.99(5) . . ?
O10 Dy01 O3 142.80(5) . . ?
O10 Dy01 N2 71.48(5) . . ?
O10 Dy01 O9 52.27(5) . . ?
O10 Dy01 O7 139.72(5) . . ?
O10 Dy01 N5 143.76(5) . . ?
O10 Dy01 N3 76.69(5) . . ?
O10 Dy01 N7 26.15(5) . . ?
O1 Dy01 O2 154.18(5) . . ?
O1 Dy01 O6 108.24(5) . . ?
O1 Dy01 O10 79.57(5) . . ?
O1 Dy01 O4 90.05(5) . . ?
O1 Dy01 O3 135.00(5) . . ?
O1 Dy01 N2 61.58(5) . . ?
O1 Dy01 O9 75.22(5) . . ?
O1 Dy01 O7 71.39(5) . . ?
O1 Dy01 N5 114.56(5) . . ?
O1 Dy01 N3 123.86(5) . . ?
O1 Dy01 N7 76.08(5) . . ?
O4 Dy01 N2 65.20(5) . . ?
O4 Dy01 N5 25.98(5) . . ?
O4 Dy01 N3 73.36(5) . . ?
O4 Dy01 N7 157.79(5) . . ?
O3 Dy01 O6 70.91(5) . . ?
O3 Dy01 O4 51.36(5) . . ?
O3 Dy01 N2 109.38(5) . . ?
O3 Dy01 O9 136.27(5) . . ?
O3 Dy01 N5 25.67(5) . . ?
O3 Dy01 N3 71.78(5) . . ?
O3 Dy01 N7 147.65(5) . . ?
N2 Dy01 N5 85.94(5) . . ?
N2 Dy01 N7 92.77(5) . . ?
O9 Dy01 O6 69.03(5) . . ?
O9 Dy01 O4 162.57(5) . . ?
O9 Dy01 N2 113.69(5) . . ?
O9 Dy01 N5 160.19(5) . . ?
O9 Dy01 N3 122.58(5) . . ?
O9 Dy01 N7 26.12(5) . . ?
O7 Dy01 O6 51.54(5) . . ?
O7 Dy01 O4 73.32(5) . . ?
O7 Dy01 O3 75.27(5) . . ?
O7 Dy01 N2 115.17(5) . . ?
O7 Dy01 O9 92.84(5) . . ?
O7 Dy01 N5 75.37(5) . . ?
O7 Dy01 N3 143.11(5) . . ?
O7 Dy01 N7 116.95(5) . . ?
N3 Dy01 N2 62.79(5) . . ?
N3 Dy01 N5 67.74(5) . . ?
N3 Dy01 N7 99.83(5) . . ?
N7 Dy01 N5 166.60(5) . . ?
C18 O2 Dy01 117.89(11) . . ?
N6 O6 Dy01 95.15(11) . . ?
N7 O10 Dy01 96.65(10) . . ?
C13 O1 Dy01 128.42(13) . . ?
N5 O4 Dy01 93.86(11) . . ?
N5 O3 Dy01 96.93(12) . . ?
C7 N2 Dy01 120.36(12) . . ?
C1 N2 Dy01 120.87(12) . . ?
C1 N2 C7 118.77(16) . . ?
N7 O9 Dy01 95.29(10) . . ?
N6 O7 Dy01 97.30(11) . . ?
O8 N6 Dy01 175.66(14) . . ?
O8 N6 O6 122.54(18) . . ?
O8 N6 O7 121.68(18) . . ?
O6 N6 Dy01 59.09(9) . . ?
O6 N6 O7 115.78(16) . . ?
O7 N6 Dy01 56.86(9) . . ?
O4 N5 Dy01 60.16(9) . . ?
O3 N5 Dy01 57.40(10) . . ?
O3 N5 O4 116.57(16) . . ?
O5 N5 Dy01 170.06(15) . . ?
O5 N5 O4 122.0(2) . . ?
O5 N5 O3 121.5(2) . . ?
N2 C7 C4 123.35(17) . . ?
N2 C7 C8 117.11(16) . . ?
C4 C7 C8 119.52(17) . . ?
C18 N4 C19 126.60(17) . . ?
C18 N4 C21 117.78(17) . . ?
C19 N4 C21 114.72(16) . . ?
C7 C4 C5 119.44(18) . . ?
C3 C4 C7 116.66(18) . . ?
C3 C4 C5 123.89(18) . . ?
C8 N3 Dy01 122.41(12) . . ?
C12 N3 Dy01 118.81(12) . . ?
C12 N3 C8 118.78(16) . . ?
C10 C11 H11 120.3 . . ?
C10 C11 C12 119.32(18) . . ?
C12 C11 H11 120.3 . . ?
O10 N7 Dy01 57.20(9) . . ?
O11 N7 Dy01 178.85(15) . . ?
O11 N7 O10 121.74(17) . . ?
O11 N7 O9 122.48(17) . . ?
O9 N7 Dy01 58.59(9) . . ?
O9 N7 O10 115.78(15) . . ?
O2 C18 N4 122.11(17) . . ?
O2 C18 C12 115.68(16) . . ?
N4 C18 C12 122.20(17) . . ?
C4 C5 H5 119.4 . . ?
C6 C5 C4 121.17(18) . . ?
C6 C5 H5 119.4 . . ?
C5 C6 H6 119.6 . . ?
C5 C6 C9 120.71(18) . . ?
C9 C6 H6 119.6 . . ?
N3 C8 C7 117.28(16) . . ?
N3 C8 C9 123.09(17) . . ?
C9 C8 C7 119.57(16) . . ?
C8 C9 C6 119.56(18) . . ?
C10 C9 C6 123.48(18) . . ?
C10 C9 C8 116.92(17) . . ?
C11 C10 C9 119.74(17) . . ?
C11 C10 H10 120.1 . . ?
C9 C10 H10 120.1 . . ?
C3 C2 H2 120.2 . . ?
C3 C2 C1 119.59(18) . . ?
C1 C2 H2 120.2 . . ?
C13 N1 C14 127.28(19) . . ?
C13 N1 C16 117.11(18) . . ?
C16 N1 C14 114.93(18) . . ?
N3 C12 C11 122.14(17) . . ?
N3 C12 C18 110.70(15) . . ?
C11 C12 C18 126.88(16) . . ?
C4 C3 H3 120.0 . . ?
C2 C3 C4 119.90(18) . . ?
C2 C3 H3 120.0 . . ?
N2 C1 C2 121.68(18) . . ?
N2 C1 C13 109.85(16) . . ?
C2 C1 C13 128.42(17) . . ?
N4 C19 H19A 108.8 . . ?
N4 C19 H19B 108.8 . . ?
N4 C19 H19C 105(6) . . ?
N4 C19 H19D 110(7) . . ?
N4 C19 C20 113.6(2) . . ?
N4 C19 C0 106.1(4) . . ?
H19A C19 H19B 107.7 . . ?
H19C C19 H19D 88(9) . . ?
C20 C19 H19A 108.8 . . ?
C20 C19 H19B 108.8 . . ?
C0 C19 H19C 117(5) . . ?
C0 C19 H19D 128(7) . . ?
O1 C13 N1 119.98(19) . . ?
O1 C13 C1 116.34(16) . . ?
N1 C13 C1 123.64(18) . . ?
N4 C21 H21A 109.3 . . ?
N4 C21 H21B 109.3 . . ?
N4 C21 C22 111.5(2) . . ?
H21A C21 H21B 108.0 . . ?
C22 C21 H21A 109.3 . . ?
C22 C21 H21B 109.3 . . ?
C19 C20 H20A 109.5 . . ?
C19 C20 H20B 109.5 . . ?
C19 C20 H20C 109.5 . . ?
H20A C20 H20B 109.5 . . ?
H20A C20 H20C 109.5 . . ?
H20B C20 H20C 109.5 . . ?
C21 C22 H22A 109.5 . . ?
C21 C22 H22B 109.5 . . ?
C21 C22 H22C 109.5 . . ?
H22A C22 H22B 109.5 . . ?
H22A C22 H22C 109.5 . . ?
H22B C22 H22C 109.5 . . ?
C19 C0 H0A 109.5 . . ?
C19 C0 H0B 109.5 . . ?
C19 C0 H0C 109.5 . . ?
H0A C0 H0B 109.5 . . ?
H0A C0 H0C 109.5 . . ?
H0B C0 H0C 109.5 . . ?
N1 C14 H14A 109.1 . . ?
N1 C14 H14B 109.1 . . ?
N1 C14 C15 112.6(2) . . ?
H14A C14 H14B 107.8 . . ?
C15 C14 H14A 109.1 . . ?
C15 C14 H14B 109.1 . . ?
N1 C16 H16A 109.5 . . ?
N1 C16 H16B 109.5 . . ?
N1 C16 C17 110.8(2) . . ?
H16A C16 H16B 108.1 . . ?
C17 C16 H16A 109.5 . . ?
C17 C16 H16B 109.5 . . ?
C14 C15 H15A 109.5 . . ?
C14 C15 H15B 109.5 . . ?
C14 C15 H15C 109.5 . . ?
H15A C15 H15B 109.5 . . ?
H15A C15 H15C 109.5 . . ?
H15B C15 H15C 109.5 . . ?
C16 C17 H17A 109.5 . . ?
C16 C17 H17B 109.5 . . ?
C16 C17 H17C 109.5 . . ?
H17A C17 H17B 109.5 . . ?
H17A C17 H17C 109.5 . . ?
H17B C17 H17C 109.5 . . ?

loop_
_geom_bond_atom_site_label_1
_geom_bond_atom_site_label_2
_geom_bond_distance
_geom_bond_site_symmetry_2
_geom_bond_publ_flag
Dy01 O2 2.4103(13) . ?
Dy01 O6 2.5004(15) . ?
Dy01 O10 2.4337(14) . ?
Dy01 O1 2.3493(14) . ?
Dy01 O4 2.5205(15) . ?
Dy01 O3 2.4603(15) . ?
Dy01 N2 2.5955(16) . ?
Dy01 O9 2.4649(14) . ?
Dy01 O7 2.4502(14) . ?
Dy01 N5 2.8991(17) . ?
Dy01 N3 2.5366(16) . ?
Dy01 N7 2.8759(16) . ?
O2 C18 1.257(2) . ?
O8 N6 1.222(2) . ?
O6 N6 1.267(2) . ?
O10 N7 1.276(2) . ?
O1 C13 1.254(2) . ?
O11 N7 1.217(2) . ?
O4 N5 1.273(3) . ?
O3 N5 1.265(3) . ?
N2 C7 1.350(2) . ?
N2 C1 1.334(2) . ?
O9 N7 1.272(2) . ?
O7 N6 1.275(2) . ?
N5 O5 1.222(2) . ?
C7 C4 1.408(3) . ?
C7 C8 1.440(3) . ?
N4 C18 1.328(2) . ?
N4 C19 1.476(3) . ?
N4 C21 1.479(3) . ?
C4 C5 1.437(3) . ?
C4 C3 1.406(3) . ?
N3 C8 1.349(2) . ?
N3 C12 1.332(2) . ?
C11 H11 0.9300 . ?
C11 C10 1.377(3) . ?
C11 C12 1.405(3) . ?
C18 C12 1.513(3) . ?
C5 H5 0.9300 . ?
C5 C6 1.355(3) . ?
C6 H6 0.9300 . ?
C6 C9 1.434(3) . ?
C8 C9 1.413(3) . ?
C9 C10 1.406(3) . ?
C10 H10 0.9300 . ?
C2 H2 0.9300 . ?
C2 C3 1.370(3) . ?
C2 C1 1.406(3) . ?
N1 C13 1.332(3) . ?
N1 C14 1.484(3) . ?
N1 C16 1.480(3) . ?
C3 H3 0.9300 . ?
C1 C13 1.514(3) . ?
C19 H19A 0.9700 . ?
C19 H19B 0.9700 . ?
C19 H19C 0.98(10) . ?
C19 H19D 0.85(12) . ?
C19 C20 1.532(4) . ?
C19 C0 1.552(7) . ?
C21 H21A 0.9700 . ?
C21 H21B 0.9700 . ?
C21 C22 1.514(4) . ?
C20 H20A 0.9600 . ?
C20 H20B 0.9600 . ?
C20 H20C 0.9600 . ?
C22 H22A 0.9600 . ?
C22 H22B 0.9600 . ?
C22 H22C 0.9600 . ?
C0 H0A 0.9600 . ?
C0 H0B 0.9600 . ?
C0 H0C 0.9600 . ?
C14 H14A 0.9700 . ?
C14 H14B 0.9700 . ?
C14 C15 1.498(4) . ?
C16 H16A 0.9700 . ?
C16 H16B 0.9700 . ?
C16 C17 1.508(4) . ?
C15 H15A 0.9600 . ?
C15 H15B 0.9600 . ?
C15 H15C 0.9600 . ?
C17 H17A 0.9600 . ?
C17 H17B 0.9600 . ?
C17 H17C 0.9600 . ?

loop_
_geom_torsion_atom_site_label_1
_geom_torsion_atom_site_label_2
_geom_torsion_atom_site_label_3
_geom_torsion_atom_site_label_4
_geom_torsion
_geom_torsion_site_symmetry_1
_geom_torsion_site_symmetry_2
_geom_torsion_site_symmetry_3
_geom_torsion_site_symmetry_4
_geom_torsion_publ_flag
Dy01 O2 C18 N4 136.56(15) . . . . ?
Dy01 O2 C18 C12 -44.11(19) . . . . ?
Dy01 O6 N6 O8 -175.27(17) . . . . ?
Dy01 O6 N6 O7 4.64(17) . . . . ?
Dy01 O10 N7 O11 -179.49(16) . . . . ?
Dy01 O10 N7 O9 0.55(16) . . . . ?
Dy01 O1 C13 N1 -155.58(15) . . . . ?
Dy01 O1 C13 C1 22.1(2) . . . . ?
Dy01 O4 N5 O3 -11.09(17) . . . . ?
Dy01 O4 N5 O5 168.67(18) . . . . ?
Dy01 O3 N5 O4 11.43(17) . . . . ?
Dy01 O3 N5 O5 -168.34(18) . . . . ?
Dy01 N2 C7 C4 178.69(13) . . . . ?
Dy01 N2 C7 C8 0.0(2) . . . . ?
Dy01 N2 C1 C2 -177.24(13) . . . . ?
Dy01 N2 C1 C13 0.45(19) . . . . ?
Dy01 O9 N7 O10 -0.54(16) . . . . ?
Dy01 O9 N7 O11 179.50(16) . . . . ?
Dy01 O7 N6 O8 175.16(17) . . . . ?
Dy01 O7 N6 O6 -4.75(18) . . . . ?
Dy01 N3 C8 C7 -2.8(2) . . . . ?
Dy01 N3 C8 C9 179.87(14) . . . . ?
Dy01 N3 C12 C11 179.38(14) . . . . ?
Dy01 N3 C12 C18 5.10(19) . . . . ?
O2 C18 C12 N3 24.2(2) . . . . ?
O2 C18 C12 C11 -149.70(19) . . . . ?
N2 C7 C4 C5 -179.77(18) . . . . ?
N2 C7 C4 C3 -1.0(3) . . . . ?
N2 C7 C8 N3 1.8(2) . . . . ?
N2 C7 C8 C9 179.22(17) . . . . ?
N2 C1 C13 O1 -12.6(2) . . . . ?
N2 C1 C13 N1 165.04(19) . . . . ?
C7 N2 C1 C2 2.1(3) . . . . ?
C7 N2 C1 C13 179.83(15) . . . . ?
C7 C4 C5 C6 0.5(3) . . . . ?
C7 C4 C3 C2 1.3(3) . . . . ?
C7 C8 C9 C6 0.8(3) . . . . ?
C7 C8 C9 C10 -176.77(17) . . . . ?
N4 C18 C12 N3 -156.43(17) . . . . ?
N4 C18 C12 C11 29.6(3) . . . . ?
C4 C7 C8 N3 -176.98(17) . . . . ?
C4 C7 C8 C9 0.4(3) . . . . ?
C4 C5 C6 C9 0.8(3) . . . . ?
N3 C8 C9 C6 178.05(18) . . . . ?
N3 C8 C9 C10 0.5(3) . . . . ?
C18 N4 C19 C20 57.0(3) . . . . ?
C18 N4 C19 C0 -103.7(4) . . . . ?
C18 N4 C21 C22 -95.2(2) . . . . ?
C5 C4 C3 C2 180.0(2) . . . . ?
C5 C6 C9 C8 -1.4(3) . . . . ?
C5 C6 C9 C10 176.0(2) . . . . ?
C6 C9 C10 C11 -176.8(2) . . . . ?
C8 C7 C4 C5 -1.1(3) . . . . ?
C8 C7 C4 C3 177.70(17) . . . . ?
C8 N3 C12 C11 0.1(3) . . . . ?
C8 N3 C12 C18 -174.23(15) . . . . ?
C8 C9 C10 C11 0.6(3) . . . . ?
C10 C11 C12 N3 1.0(3) . . . . ?
C10 C11 C12 C18 174.34(18) . . . . ?
C2 C1 C13 O1 164.93(19) . . . . ?
C2 C1 C13 N1 -17.5(3) . . . . ?
C12 N3 C8 C7 176.49(16) . . . . ?
C12 N3 C8 C9 -0.8(3) . . . . ?
C12 C11 C10 C9 -1.3(3) . . . . ?
C3 C4 C5 C6 -178.2(2) . . . . ?
C3 C2 C1 N2 -1.9(3) . . . . ?
C3 C2 C1 C13 -179.08(19) . . . . ?
C1 N2 C7 C4 -0.7(3) . . . . ?
C1 N2 C7 C8 -179.44(16) . . . . ?
C1 C2 C3 C4 0.0(3) . . . . ?
C19 N4 C18 O2 -168.00(19) . . . . ?
C19 N4 C18 C12 12.7(3) . . . . ?
C19 N4 C21 C22 74.7(2) . . . . ?
C13 N1 C14 C15 103.1(3) . . . . ?
C13 N1 C16 C17 89.3(3) . . . . ?
C21 N4 C18 O2 0.5(3) . . . . ?
C21 N4 C18 C12 -178.74(18) . . . . ?
C21 N4 C19 C20 -111.8(2) . . . . ?
C21 N4 C19 C0 87.5(3) . . . . ?
C14 N1 C13 O1 167.4(2) . . . . ?
C14 N1 C13 C1 -10.1(3) . . . . ?
C14 N1 C16 C17 -82.0(3) . . . . ?
C16 N1 C13 O1 -2.6(3) . . . . ?
C16 N1 C13 C1 179.9(2) . . . . ?
C16 N1 C14 C15 -86.6(3) . . . . ?
